data_2237874
loop_
_publ_author_name
'Al-Tamimi, Abdul-Malek S.'
'Alafeefy, Ahmed M.'
'El-Emam, Ali A.'
'Ng, Seik Weng'
'Tiekink, Edward R. T.'

_publ_section_title
;
 5-(Adamantan-1-yl)-<i>N</i>-methyl-1,3,4-thiadiazol-2-amine
;
_journal_coeditor_code HG5305
_journal_issue 5
_journal_name_full 'Acta Crystallographica Section E'
_journal_page_first o683
_journal_paper_doi 10.1107/S1600536813009033
_journal_volume 69
_journal_year 2013
_chemical_formula_iupac 'C13 H19 N3 S'
_chemical_formula_moiety 'C13 H19 N3 S'
_chemical_formula_sum 'C13 H19 N3 S'
_chemical_formula_weight 249.37
_chemical_name_systematic
;
5-(Adamantan-1-yl)-<i>N</i>-methyl-1,3,4-thiadiazol-2-amine
;
_space_group_IT_number 14
_symmetry_cell_setting monoclinic
_symmetry_space_group_name_Hall '-P 2yn'
_symmetry_space_group_name_H-M 'P 1 21/n 1'
_atom_sites_solution_hydrogens geom
_atom_sites_solution_primary direct
_atom_sites_solution_secondary difmap
_audit_creation_method SHELXL-97
_cell_angle_alpha 90.00
_cell_angle_beta 118.008(16)
_cell_angle_gamma 90.00
_cell_formula_units_Z 4
_cell_length_a 10.4394(12)
_cell_length_b 13.0910(13)
_cell_length_c 10.8871(15)
_cell_measurement_reflns_used 1515
_cell_measurement_temperature 295(2)
_cell_measurement_theta_max 27.5023
_cell_measurement_theta_min 3.1059
_cell_volume 1313.6(3)
_computing_cell_refinement 'CrysAlis PRO (Agilent, 2012)'
_computing_data_collection 'CrysAlis PRO (Agilent, 2012)'
_computing_data_reduction 'CrysAlis PRO (Agilent, 2012)'
_computing_molecular_graphics
;
ORTEP-3 for Windows (Farrugia, 2012) and DIAMOND (Brandenburg,
2006)
;
_computing_publication_material 'publCIF (Westrip, 2010)'
_computing_structure_refinement 'SHELXL97 (Sheldrick, 2008)'
_computing_structure_solution 'SHELXS97 (Sheldrick, 2008)'
_diffrn_ambient_temperature 295(2)
_diffrn_detector_area_resol_mean 10.4041
_diffrn_measured_fraction_theta_full 0.999
_diffrn_measured_fraction_theta_max 0.999
_diffrn_measurement_device_type 'Agilent SuperNova Dual diffractometer with an Atlas detector'
_diffrn_measurement_method '\w scan'
_diffrn_radiation_monochromator Mirror
_diffrn_radiation_source 'SuperNova (Mo) X-ray Source'
_diffrn_radiation_type MoK\a
_diffrn_radiation_wavelength 0.71073
_diffrn_reflns_av_R_equivalents 0.0394
_diffrn_reflns_av_sigmaI/netI 0.0618
_diffrn_reflns_limit_h_max 13
_diffrn_reflns_limit_h_min -13
_diffrn_reflns_limit_k_max 17
_diffrn_reflns_limit_k_min -16
_diffrn_reflns_limit_l_max 14
_diffrn_reflns_limit_l_min -13
_diffrn_reflns_number 6791
_diffrn_reflns_theta_full 27.56
_diffrn_reflns_theta_max 27.56
_diffrn_reflns_theta_min 3.11
_diffrn_standards_decay_% 0
_diffrn_standards_interval_count 0
_diffrn_standards_interval_time 0
_diffrn_standards_number 0
_exptl_absorpt_coefficient_mu 0.229
_exptl_absorpt_correction_T_max 1.00000
_exptl_absorpt_correction_T_min 0.88726
_exptl_absorpt_correction_type multi-scan
_exptl_absorpt_process_details '(CrysAlis PRO; Agilent, 2012)'
_exptl_crystal_colour colourless
_exptl_crystal_density_diffrn 1.261
_exptl_crystal_density_method 'not measured'
_exptl_crystal_description prism
_exptl_crystal_F_000 536
_exptl_crystal_size_max 0.30
_exptl_crystal_size_mid 0.20
_exptl_crystal_size_min 0.10
_refine_diff_density_max 0.235
_refine_diff_density_min -0.217
_refine_ls_extinction_method none
_refine_ls_goodness_of_fit_ref 1.040
_refine_ls_hydrogen_treatment mixed
_refine_ls_matrix_type full
_refine_ls_number_parameters 159
_refine_ls_number_reflns 3027
_refine_ls_number_restraints 1
_refine_ls_restrained_S_all 1.040
_refine_ls_R_factor_all 0.0905
_refine_ls_R_factor_gt 0.0539
_refine_ls_shift/su_max 0.000
_refine_ls_shift/su_mean 0.000
_refine_ls_structure_factor_coef Fsqd
_refine_ls_weighting_details 'calc w=1/[\s^2^(Fo^2^)+(0.0539P)^2^+0.1967P] where P=(Fo^2^+2Fc^2^)/3'
_refine_ls_weighting_scheme calc
_refine_ls_wR_factor_gt 0.1176
_refine_ls_wR_factor_ref 0.1440
_reflns_number_gt 1975
_reflns_number_total 3027
_reflns_threshold_expression I>2\s(I)
_cod_data_source_file hg5305.cif
_cod_data_source_block I
_cod_original_sg_symbol_H-M 'P 21/n'
_cod_database_code 2237874
_cod_database_fobs_code 2237874

loop_
_symmetry_equiv_pos_as_xyz
'x, y, z'
'-x+1/2, y+1/2, -z+1/2'
'-x, -y, -z'
'x-1/2, -y-1/2, z-1/2'

loop_
_atom_site_type_symbol
_atom_site_label
_atom_site_fract_x
_atom_site_fract_y
_atom_site_fract_z
_atom_site_U_iso_or_equiv
_atom_site_adp_type
_atom_site_calc_flag
_atom_site_refinement_flags
_atom_site_occupancy
_atom_site_symmetry_multiplicity
S S1 0.21237(6) 0.64435(5) 0.41269(6) 0.0480(2) Uani d . 1 1
N N1 0.45652(19) 0.66351(15) 0.62872(19) 0.0446(5) Uani d . 1 1
N N2 0.43886(18) 0.75355(15) 0.55520(19) 0.0455(5) Uani d . 1 1
N N3 0.2711(2) 0.83210(16) 0.3481(2) 0.0514(5) Uani d D 1 1
H H3 0.1801(12) 0.8326(19) 0.2850(19) 0.047(7) Uiso d D 1 1
C C1 0.3500(2) 0.60016(19) 0.5713(2) 0.0398(5) Uani d . 1 1
C C2 0.3152(2) 0.75433(18) 0.4397(2) 0.0404(5) Uani d . 1 1
C C3 0.3392(2) 0.49988(18) 0.6325(2) 0.0398(5) Uani d . 1 1
C C4 0.4805(3) 0.4770(2) 0.7646(3) 0.0614(7) Uani d . 1 1
H H4A 0.5016 0.5321 0.8308 0.074 Uiso calc R 1 1
H H4B 0.5598 0.4725 0.7420 0.074 Uiso calc R 1 1
C C5 0.4676(3) 0.3761(2) 0.8298(3) 0.0698(9) Uani d . 1 1
H H5 0.5580 0.3627 0.9150 0.084 Uiso calc R 1 1
C C6 0.3426(3) 0.3824(3) 0.8635(3) 0.0744(9) Uani d . 1 1
H H6A 0.3359 0.3190 0.9062 0.089 Uiso calc R 1 1
H H6B 0.3600 0.4373 0.9292 0.089 Uiso calc R 1 1
C C7 0.2019(3) 0.4013(2) 0.7331(3) 0.0614(7) Uani d . 1 1
H H7 0.1221 0.4047 0.7564 0.074 Uiso calc R 1 1
C C8 0.2149(3) 0.5035(2) 0.6717(3) 0.0566(7) Uani d . 1 1
H H8A 0.2337 0.5575 0.7391 0.068 Uiso calc R 1 1
H H8B 0.1242 0.5188 0.5896 0.068 Uiso calc R 1 1
C C9 0.3080(3) 0.4115(2) 0.5300(3) 0.0605(7) Uani d . 1 1
H H9A 0.3848 0.4073 0.5040 0.073 Uiso calc R 1 1
H H9B 0.2175 0.4242 0.4465 0.073 Uiso calc R 1 1
C C10 0.2977(3) 0.3098(2) 0.5956(3) 0.0682(8) Uani d . 1 1
H H10 0.2792 0.2540 0.5294 0.082 Uiso calc R 1 1
C C11 0.1735(3) 0.3176(2) 0.6301(3) 0.0675(8) Uani d . 1 1
H H11A 0.0840 0.3314 0.5459 0.081 Uiso calc R 1 1
H H11B 0.1625 0.2533 0.6683 0.081 Uiso calc R 1 1
C C12 0.4399(3) 0.2912(3) 0.7263(4) 0.0807(10) Uani d . 1 1
H H12A 0.4358 0.2262 0.7671 0.097 Uiso calc R 1 1
H H12B 0.5187 0.2882 0.7028 0.097 Uiso calc R 1 1
C C13 0.3567(3) 0.9237(2) 0.3810(3) 0.0619(7) Uani d . 1 1
H H13A 0.3160 0.9693 0.3028 0.093 Uiso calc R 1 1
H H13B 0.4544 0.9068 0.4020 0.093 Uiso calc R 1 1
H H13C 0.3570 0.9562 0.4602 0.093 Uiso calc R 1 1

loop_
_atom_site_aniso_label
_atom_site_aniso_U_11
_atom_site_aniso_U_22
_atom_site_aniso_U_33
_atom_site_aniso_U_12
_atom_site_aniso_U_13
_atom_site_aniso_U_23
S1 0.0374(3) 0.0496(4) 0.0422(4) -0.0049(3) 0.0063(3) 0.0015(3)
N1 0.0365(9) 0.0478(12) 0.0403(11) 0.0009(9) 0.0105(8) 0.0020(9)
N2 0.0361(9) 0.0460(12) 0.0435(11) -0.0023(9) 0.0096(8) 0.0033(10)
N3 0.0380(10) 0.0503(13) 0.0490(13) -0.0012(10) 0.0063(9) 0.0077(11)
C1 0.0314(10) 0.0487(14) 0.0366(12) 0.0015(10) 0.0138(9) -0.0020(11)
C2 0.0327(10) 0.0455(14) 0.0396(12) 0.0020(10) 0.0142(9) 0.0001(11)
C3 0.0366(11) 0.0435(13) 0.0388(12) 0.0010(10) 0.0171(9) 0.0007(11)
C4 0.0435(13) 0.0650(18) 0.0611(17) -0.0039(13) 0.0125(12) 0.0184(14)
C5 0.0500(14) 0.070(2) 0.0689(19) -0.0026(15) 0.0110(14) 0.0242(17)
C6 0.089(2) 0.081(2) 0.0559(18) -0.0179(18) 0.0364(17) 0.0018(16)
C7 0.0560(15) 0.073(2) 0.0647(18) -0.0040(14) 0.0364(14) 0.0026(15)
C8 0.0556(14) 0.0574(17) 0.0643(17) 0.0008(13) 0.0344(13) -0.0009(14)
C9 0.0785(18) 0.0535(16) 0.0597(17) -0.0018(14) 0.0408(15) -0.0035(14)
C10 0.095(2) 0.0474(16) 0.070(2) -0.0086(16) 0.0448(18) -0.0112(15)
C11 0.0611(16) 0.0589(18) 0.075(2) -0.0128(15) 0.0254(15) 0.0020(16)
C12 0.081(2) 0.066(2) 0.115(3) 0.0235(18) 0.062(2) 0.034(2)
C13 0.0534(14) 0.0537(17) 0.0642(18) -0.0072(13) 0.0157(13) 0.0063(14)

loop_
_atom_type_symbol
_atom_type_description
_atom_type_scat_dispersion_real
_atom_type_scat_dispersion_imag
_atom_type_scat_source
C C 0.0033 0.0016 'International Tables Vol C Tables 4.2.6.8 and 6.1.1.4'
H H 0.0000 0.0000 'International Tables Vol C Tables 4.2.6.8 and 6.1.1.4'
N N 0.0061 0.0033 'International Tables Vol C Tables 4.2.6.8 and 6.1.1.4'
S S 0.1246 0.1234 'International Tables Vol C Tables 4.2.6.8 and 6.1.1.4'

loop_
_geom_angle_atom_site_label_1
_geom_angle_atom_site_label_2
_geom_angle_atom_site_label_3
_geom_angle
C2 S1 C1 87.21(11)
C1 N1 N2 114.59(18)
C2 N2 N1 111.34(18)
C2 N3 C13 119.4(2)
C2 N3 H3 117.1(16)
C13 N3 H3 120.7(16)
N1 C1 C3 125.1(2)
N1 C1 S1 112.82(18)
C3 C1 S1 122.04(16)
N2 C2 N3 123.8(2)
N2 C2 S1 114.02(17)
N3 C2 S1 122.18(16)
C1 C3 C4 110.38(18)
C1 C3 C9 111.84(19)
C4 C3 C9 108.5(2)
C1 C3 C8 110.08(19)
C4 C3 C8 108.1(2)
C9 C3 C8 107.8(2)
C3 C4 C5 110.3(2)
C3 C4 H4A 109.6
C5 C4 H4A 109.6
C3 C4 H4B 109.6
C5 C4 H4B 109.6
H4A C4 H4B 108.1
C12 C5 C6 109.6(2)
C12 C5 C4 108.4(3)
C6 C5 C4 109.8(3)
C12 C5 H5 109.7
C6 C5 H5 109.7
C4 C5 H5 109.7
C7 C6 C5 110.5(2)
C7 C6 H6A 109.6
C5 C6 H6A 109.6
C7 C6 H6B 109.6
C5 C6 H6B 109.6
H6A C6 H6B 108.1
C11 C7 C6 110.4(3)
C11 C7 C8 109.9(2)
C6 C7 C8 108.0(2)
C11 C7 H7 109.5
C6 C7 H7 109.5
C8 C7 H7 109.5
C7 C8 C3 110.6(2)
C7 C8 H8A 109.5
C3 C8 H8A 109.5
C7 C8 H8B 109.5
C3 C8 H8B 109.5
H8A C8 H8B 108.1
C3 C9 C10 110.7(2)
C3 C9 H9A 109.5
C10 C9 H9A 109.5
C3 C9 H9B 109.5
C10 C9 H9B 109.5
H9A C9 H9B 108.1
C11 C10 C12 110.7(2)
C11 C10 C9 108.1(2)
C12 C10 C9 108.9(2)
C11 C10 H10 109.7
C12 C10 H10 109.7
C9 C10 H10 109.7
C7 C11 C10 110.1(2)
C7 C11 H11A 109.6
C10 C11 H11A 109.6
C7 C11 H11B 109.6
C10 C11 H11B 109.6
H11A C11 H11B 108.1
C5 C12 C10 109.9(2)
C5 C12 H12A 109.7
C10 C12 H12A 109.7
C5 C12 H12B 109.7
C10 C12 H12B 109.7
H12A C12 H12B 108.2
N3 C13 H13A 109.5
N3 C13 H13B 109.5
H13A C13 H13B 109.5
N3 C13 H13C 109.5
H13A C13 H13C 109.5
H13B C13 H13C 109.5

loop_
_geom_bond_atom_site_label_1
_geom_bond_atom_site_label_2
_geom_bond_distance
S1 C2 1.737(2)
S1 C1 1.747(2)
N1 C1 1.289(3)
N1 N2 1.388(3)
N2 C2 1.313(3)
N3 C2 1.346(3)
N3 C13 1.437(3)
N3 H3 0.872(9)
C1 C3 1.500(3)
C3 C4 1.530(3)
C3 C9 1.532(3)
C3 C8 1.545(3)
C4 C5 1.535(4)
C4 H4A 0.9700
C4 H4B 0.9700
C5 C12 1.511(4)
C5 C6 1.514(4)
C5 H5 0.9800
C6 C7 1.509(4)
C6 H6A 0.9700
C6 H6B 0.9700
C7 C11 1.495(4)
C7 C8 1.530(4)
C7 H7 0.9800
C8 H8A 0.9700
C8 H8B 0.9700
C9 C10 1.538(4)
C9 H9A 0.9700
C9 H9B 0.9700
C10 C11 1.513(4)
C10 C12 1.518(4)
C10 H10 0.9800
C11 H11A 0.9700
C11 H11B 0.9700
C12 H12A 0.9700
C12 H12B 0.9700
C13 H13A 0.9600
C13 H13B 0.9600
C13 H13C 0.9600

loop_
_geom_hbond_atom_site_label_D
_geom_hbond_atom_site_label_H
_geom_hbond_atom_site_label_A
_geom_hbond_site_symmetry_A
_geom_hbond_distance_DH
_geom_hbond_distance_HA
_geom_hbond_distance_DA
_geom_hbond_angle_DHA
N3 H3 N1 4_575 0.872(9) 2.149(10) 3.021(3) 179(2)

loop_
_geom_torsion_atom_site_label_1
_geom_torsion_atom_site_label_2
_geom_torsion_atom_site_label_3
_geom_torsion_atom_site_label_4
_geom_torsion
C1 N1 N2 C2 -0.7(3)
N2 N1 C1 C3 -177.1(2)
N2 N1 C1 S1 1.3(2)
C2 S1 C1 N1 -1.21(18)
C2 S1 C1 C3 177.24(19)
N1 N2 C2 N3 -179.5(2)
N1 N2 C2 S1 -0.3(2)
C13 N3 C2 N2 -5.0(4)
C13 N3 C2 S1 175.9(2)
C1 S1 C2 N2 0.84(18)
C1 S1 C2 N3 -180.0(2)
N1 C1 C3 C4 -6.8(3)
S1 C1 C3 C4 174.97(17)
N1 C1 C3 C9 -127.7(2)
S1 C1 C3 C9 54.0(3)
N1 C1 C3 C8 112.5(2)
S1 C1 C3 C8 -65.8(2)
C1 C3 C4 C5 178.1(2)
C9 C3 C4 C5 -59.0(3)
C8 C3 C4 C5 57.7(3)
C3 C4 C5 C12 61.2(3)
C3 C4 C5 C6 -58.5(3)
C12 C5 C6 C7 -58.7(3)
C4 C5 C6 C7 60.3(3)
C5 C6 C7 C11 58.9(3)
C5 C6 C7 C8 -61.2(3)
C11 C7 C8 C3 -59.0(3)
C6 C7 C8 C3 61.4(3)
C1 C3 C8 C7 179.5(2)
C4 C3 C8 C7 -59.9(3)
C9 C3 C8 C7 57.3(3)
C1 C3 C9 C10 179.9(2)
C4 C3 C9 C10 57.9(3)
C8 C3 C9 C10 -58.9(3)
C3 C9 C10 C11 61.2(3)
C3 C9 C10 C12 -59.1(3)
C6 C7 C11 C10 -58.0(3)
C8 C7 C11 C10 60.9(3)
C12 C10 C11 C7 57.7(3)
C9 C10 C11 C7 -61.5(3)
C6 C5 C12 C10 57.9(3)
C4 C5 C12 C10 -61.9(3)
C11 C10 C12 C5 -57.8(3)
C9 C10 C12 C5 61.0(3)
